data_7029273
loop_
_publ_author_name
'Zhang, Xiu-Ling'
'Cheng, Kai'
'Wang, Fei'
'Zhang, Jian'

_publ_section_title
;
 Chiral and achiral imidazole-linked tetrahedral zinc phosphonate
 frameworks with photoluminescent properties.
;
_journal_issue 1
_journal_name_full 'Dalton transactions (Cambridge, England : 2003)'
_journal_page_first 285
_journal_page_last 289
_journal_paper_doi 10.1039/c3dt52159a
_journal_volume 43
_journal_year 2014
_chemical_formula_moiety 'C8 H14 N3 O9 P2 Zn'
_chemical_formula_sum 'C8 H14 N3 O9 P2 Zn'
_chemical_formula_weight 423.53
_chemical_name_systematic
;
 ?
;
_space_group_IT_number 2
_symmetry_cell_setting triclinic
_symmetry_space_group_name_Hall '-P 1'
_symmetry_space_group_name_H-M 'P -1'
_atom_sites_solution_hydrogens geom
_atom_sites_solution_primary direct
_atom_sites_solution_secondary difmap
_audit_creation_method SHELXL-97
_cell_angle_alpha 76.626(7)
_cell_angle_beta 70.921(7)
_cell_angle_gamma 67.717(8)
_cell_formula_units_Z 2
_cell_length_a 8.9012(8)
_cell_length_b 8.9692(8)
_cell_length_c 10.1085(7)
_cell_measurement_reflns_used 1957
_cell_measurement_temperature 293(2)
_cell_measurement_theta_max 28.5841
_cell_measurement_theta_min 2.4678
_cell_volume 700.40(11)
_computing_cell_refinement 'Bruker FRAMBO'
_computing_data_collection 'Bruker FRAMBO'
_computing_data_reduction 'Bruker SAINT'
_computing_molecular_graphics 'Bruker SHELXTL'
_computing_publication_material 'Bruker SHELXTL'
_computing_structure_refinement 'Bruker SHELXTL'
_computing_structure_solution 'Bruker SHELXTL'
_diffrn_ambient_temperature 293(2)
_diffrn_detector_area_resol_mean none
_diffrn_measured_fraction_theta_full 1.000
_diffrn_measured_fraction_theta_max 1.000
_diffrn_measurement_device_type 'Xcalibur, Eos'
_diffrn_measurement_method '\w scans'
_diffrn_radiation_monochromator graphite
_diffrn_radiation_source 'fine-focus sealed tube'
_diffrn_radiation_type MoK\a
_diffrn_radiation_wavelength 0.71073
_diffrn_reflns_av_R_equivalents 0.0298
_diffrn_reflns_av_sigmaI/netI 0.0521
_diffrn_reflns_limit_h_max 10
_diffrn_reflns_limit_h_min -10
_diffrn_reflns_limit_k_max 10
_diffrn_reflns_limit_k_min -10
_diffrn_reflns_limit_l_max 12
_diffrn_reflns_limit_l_min -12
_diffrn_reflns_number 4243
_diffrn_reflns_theta_full 25.00
_diffrn_reflns_theta_max 25.00
_diffrn_reflns_theta_min 2.47
_diffrn_standards_decay_% none
_diffrn_standards_interval_count none
_diffrn_standards_interval_time none
_diffrn_standards_number none
_exptl_absorpt_coefficient_mu 2.037
_exptl_absorpt_correction_T_max 0.621
_exptl_absorpt_correction_T_min 0.496
_exptl_absorpt_correction_type multi-scan
_exptl_absorpt_process_details 'SADABS (Sheldrick, 1996)'
_exptl_crystal_colour colorless
_exptl_crystal_density_diffrn 2.008
_exptl_crystal_density_method 'not measured'
_exptl_crystal_description block
_exptl_crystal_F_000 430
_exptl_crystal_size_max 0.349
_exptl_crystal_size_mid 0.289
_exptl_crystal_size_min 0.234
_refine_diff_density_max 0.439
_refine_diff_density_min -0.352
_refine_diff_density_rms 0.086
_refine_ls_extinction_method none
_refine_ls_goodness_of_fit_ref 1.067
_refine_ls_hydrogen_treatment mixed
_refine_ls_matrix_type full
_refine_ls_number_parameters 218
_refine_ls_number_reflns 2464
_refine_ls_number_restraints 0
_refine_ls_restrained_S_all 1.067
_refine_ls_R_factor_all 0.0424
_refine_ls_R_factor_gt 0.0323
_refine_ls_shift/su_max 0.001
_refine_ls_shift/su_mean 0.000
_refine_ls_structure_factor_coef Fsqd
_refine_ls_weighting_details 'calc w=1/[\s^2^(Fo^2^)+(0.0269P)^2^+0.0000P] where P=(Fo^2^+2Fc^2^)/3'
_refine_ls_weighting_scheme calc
_refine_ls_wR_factor_gt 0.0680
_refine_ls_wR_factor_ref 0.0712
_reflns_number_gt 2081
_reflns_number_total 2464
_reflns_threshold_expression >2sigma(I)
_cod_data_source_file c3dt52159a.txt
_cod_data_source_block 1
_cod_depositor_comments
;
The following automatic conversions were performed:

'_symmetry_cell_setting' value 'Triclinic' changed to 'triclinic'
according to
/usr/data/users/saulius/automatic-downloads/current/RSC/lib/dictionaries/cif_core.dic
dictionary named 'cif_core.dic' version 2.4.2 from 2011-04-26.

Automatic conversion script
Id: cif_fix_values 2281 2013-09-26 08:29:07Z andrius 
;
_cod_original_cell_volume 700.40(10)
_cod_original_sg_symbol_Hall '-P 1  '
_cod_original_sg_symbol_H-M 'P-1   '
_cod_database_code 7029273

loop_
_symmetry_equiv_pos_as_xyz
'x, y, z'
'-x, -y, -z'

loop_
_atom_site_label
_atom_site_type_symbol
_atom_site_fract_x
_atom_site_fract_y
_atom_site_fract_z
_atom_site_U_iso_or_equiv
_atom_site_adp_type
_atom_site_occupancy
_atom_site_symmetry_multiplicity
_atom_site_calc_flag
_atom_site_refinement_flags
Zn1 Zn 0.28530(4) 1.25682(4) 0.03825(4) 0.01460(12) Uani 1 1 d .
P1 P 0.34196(10) 0.89598(9) 0.18923(8) 0.01184(19) Uani 1 1 d .
O2 O 0.2329(3) 1.0715(2) 0.1649(2) 0.0162(5) Uani 1 1 d .
O1 O 0.3135(3) 0.8313(3) 0.3441(2) 0.0177(5) Uani 1 1 d .
O4 O 0.3220(3) 0.6139(2) 0.1843(2) 0.0195(5) Uani 1 1 d .
H4AA H 0.3332 0.5476 0.1349 0.029 Uiso 1 1 calc R
O8 O 0.1568(3) 1.3650(3) -0.1124(2) 0.0210(5) Uani 1 1 d .
C8 C 0.0232(4) 1.4806(4) -0.0755(3) 0.0158(7) Uani 1 1 d .
N3 N -0.0109(3) 0.8472(3) 0.2872(3) 0.0174(6) Uani 1 1 d .
N1 N 0.5497(3) 0.5021(3) 0.3509(3) 0.0222(7) Uani 1 1 d .
H1AB H 0.4806 0.6000 0.3244 0.027 Uiso 1 1 calc R
H1AA H 0.6142 0.4547 0.2726 0.027 Uiso 1 1 calc R
C7 C 0.2709(4) 0.7737(4) 0.1120(3) 0.0133(7) Uani 1 1 d .
C6 C 0.0792(4) 0.8408(4) 0.1371(3) 0.0178(7) Uani 1 1 d .
H6AA H 0.0479 0.9492 0.0868 0.021 Uiso 1 1 calc R
H6AB H 0.0446 0.7730 0.0990 0.021 Uiso 1 1 calc R
N2 N -0.1516(4) 0.9467(4) 0.4834(3) 0.0262(7) Uani 1 1 d .
C5 C -0.0209(4) 0.7195(4) 0.3895(4) 0.0273(9) Uani 1 1 d .
H5AA H 0.0242 0.6102 0.3768 0.033 Uiso 1 1 calc R
C4 C -0.0903(4) 0.9838(4) 0.3466(4) 0.0224(8) Uani 1 1 d .
H4AB H -0.1010 1.0881 0.2998 0.027 Uiso 1 1 calc R
C2 C 0.4478(4) 0.4007(4) 0.4437(3) 0.0254(8) Uani 1 1 d .
H2AA H 0.5219 0.2931 0.4681 0.030 Uiso 1 1 calc R
H2AB H 0.3766 0.3898 0.3940 0.030 Uiso 1 1 calc R
C1 C 0.6594(4) 0.5234(5) 0.4247(4) 0.0275(9) Uani 1 1 d .
H1AD H 0.7226 0.5922 0.3632 0.033 Uiso 1 1 calc R
H1AC H 0.7389 0.4189 0.4483 0.033 Uiso 1 1 calc R
C3 C -0.1081(5) 0.7809(5) 0.5122(4) 0.0323(9) Uani 1 1 d .
P2 P 0.36670(10) 0.76769(10) -0.07996(9) 0.0148(2) Uani 1 1 d .
O3 O 0.5290(2) 0.8657(2) 0.1185(2) 0.0169(5) Uani 1 1 d .
O9 O -0.0751(3) 1.5644(3) -0.1499(2) 0.0229(6) Uani 1 1 d .
O7 O 0.3204(3) 0.9491(3) -0.1485(2) 0.0211(5) Uani 1 1 d .
H7AA H 0.3810 0.9914 -0.1360 0.032 Uiso 1 1 calc R
O5 O 0.2844(3) 0.6838(3) -0.1314(2) 0.0210(5) Uani 1 1 d .
O6 O 0.5554(3) 0.6879(3) -0.1023(2) 0.0192(5) Uani 1 1 d .
H2 H -0.135(4) 0.732(4) 0.598(3) 0.019(9) Uiso 1 1 d .
H3 H -0.215(5) 1.030(5) 0.546(4) 0.053(13) Uiso 1 1 d .

loop_
_atom_site_aniso_label
_atom_site_aniso_U_11
_atom_site_aniso_U_22
_atom_site_aniso_U_33
_atom_site_aniso_U_23
_atom_site_aniso_U_13
_atom_site_aniso_U_12
Zn1 0.0129(2) 0.0128(2) 0.0159(2) -0.00291(15) -0.00423(16) -0.00090(15)
P1 0.0125(4) 0.0105(4) 0.0113(4) -0.0037(3) -0.0029(3) -0.0013(3)
O2 0.0152(11) 0.0122(12) 0.0170(12) -0.0013(9) -0.0008(10) -0.0032(9)
O1 0.0255(13) 0.0158(12) 0.0119(12) -0.0023(10) -0.0056(10) -0.0058(10)
O4 0.0290(13) 0.0110(12) 0.0206(13) -0.0040(10) -0.0120(11) -0.0032(10)
O8 0.0170(12) 0.0196(13) 0.0191(13) -0.0062(10) -0.0048(10) 0.0040(10)
C8 0.0147(17) 0.0120(17) 0.0201(18) -0.0059(14) -0.0037(14) -0.0023(14)
N3 0.0133(14) 0.0233(16) 0.0146(15) -0.0066(13) -0.0009(12) -0.0049(12)
N1 0.0266(16) 0.0258(16) 0.0111(14) -0.0019(12) -0.0048(13) -0.0055(13)
C7 0.0153(16) 0.0103(16) 0.0128(17) -0.0034(13) -0.0025(13) -0.0024(13)
C6 0.0147(16) 0.0263(19) 0.0121(17) -0.0068(14) -0.0036(14) -0.0040(14)
N2 0.0264(17) 0.0313(19) 0.0190(17) -0.0127(15) 0.0007(14) -0.0077(14)
C5 0.029(2) 0.021(2) 0.027(2) -0.0010(17) 0.0003(17) -0.0112(16)
C4 0.0208(18) 0.024(2) 0.022(2) -0.0059(16) -0.0046(16) -0.0069(15)
C2 0.034(2) 0.029(2) 0.020(2) -0.0027(16) -0.0097(17) -0.0160(17)
C1 0.0241(19) 0.042(2) 0.0191(19) -0.0017(17) -0.0052(16) -0.0154(17)
C3 0.037(2) 0.038(3) 0.015(2) -0.0029(18) 0.0007(18) -0.0127(19)
P2 0.0142(4) 0.0170(5) 0.0135(4) -0.0069(4) -0.0033(4) -0.0029(3)
O3 0.0118(11) 0.0189(12) 0.0199(12) -0.0082(10) -0.0025(10) -0.0029(9)
O9 0.0215(13) 0.0195(13) 0.0209(13) -0.0070(10) -0.0100(11) 0.0069(10)
O7 0.0249(13) 0.0202(13) 0.0232(13) -0.0011(11) -0.0121(11) -0.0089(10)
O5 0.0198(12) 0.0281(14) 0.0186(13) -0.0122(11) -0.0018(10) -0.0091(10)
O6 0.0126(11) 0.0226(13) 0.0222(13) -0.0134(10) -0.0022(10) -0.0016(10)

loop_
_atom_type_symbol
_atom_type_description
_atom_type_scat_dispersion_real
_atom_type_scat_dispersion_imag
_atom_type_scat_source
C C 0.0033 0.0016 'International Tables Vol C Tables 4.2.6.8 and 6.1.1.4'
H H 0.0000 0.0000 'International Tables Vol C Tables 4.2.6.8 and 6.1.1.4'
N N 0.0061 0.0033 'International Tables Vol C Tables 4.2.6.8 and 6.1.1.4'
O O 0.0106 0.0060 'International Tables Vol C Tables 4.2.6.8 and 6.1.1.4'
P P 0.1023 0.0942 'International Tables Vol C Tables 4.2.6.8 and 6.1.1.4'
Zn Zn 0.2839 1.4301 'International Tables Vol C Tables 4.2.6.8 and 6.1.1.4'

loop_
_geom_angle_atom_site_label_1
_geom_angle_atom_site_label_2
_geom_angle_atom_site_label_3
_geom_angle
_geom_angle_site_symmetry_1
_geom_angle_site_symmetry_3
O2 Zn1 O6 108.65(9) . 2_675
O2 Zn1 O3 98.69(8) . 2_675
O6 Zn1 O3 93.36(8) 2_675 2_675
O2 Zn1 O8 117.58(9) . .
O6 Zn1 O8 133.43(9) 2_675 .
O3 Zn1 O8 85.30(8) 2_675 .
O2 Zn1 O9 95.04(9) . 2_585
O6 Zn1 O9 91.63(8) 2_675 2_585
O3 Zn1 O9 163.03(8) 2_675 2_585
O8 Zn1 O9 79.51(8) . 2_585
O1 P1 O2 112.12(12) . .
O1 P1 O3 110.71(12) . .
O2 P1 O3 113.61(12) . .
O1 P1 C7 105.13(13) . .
O2 P1 C7 106.87(13) . .
O3 P1 C7 107.87(13) . .
P1 O2 Zn1 131.17(13) . .
C7 O4 H4AA 109.5 . .
C8 O8 Zn1 114.9(2) . .
O9 C8 O8 126.1(3) . .
O9 C8 C8 117.6(3) . 2_585
O8 C8 C8 116.3(3) . 2_585
C4 N3 C5 108.5(3) . .
C4 N3 C6 123.9(3) . .
C5 N3 C6 127.5(3) . .
C2 N1 C1 111.1(3) . .
C2 N1 H1AB 109.4 . .
C1 N1 H1AB 109.4 . .
C2 N1 H1AA 109.4 . .
C1 N1 H1AA 109.4 . .
H1AB N1 H1AA 108.0 . .
O4 C7 C6 110.7(2) . .
O4 C7 P2 109.4(2) . .
C6 C7 P2 107.9(2) . .
O4 C7 P1 104.7(2) . .
C6 C7 P1 110.5(2) . .
P2 C7 P1 113.64(16) . .
N3 C6 C7 112.7(3) . .
N3 C6 H6AA 109.0 . .
C7 C6 H6AA 109.0 . .
N3 C6 H6AB 109.0 . .
C7 C6 H6AB 109.0 . .
H6AA C6 H6AB 107.8 . .
C4 N2 C3 108.3(3) . .
C4 N2 H3 122(2) . .
C3 N2 H3 130(2) . .
C3 C5 N3 107.3(3) . .
C3 C5 H5AA 126.4 . .
N3 C5 H5AA 126.4 . .
N2 C4 N3 108.7(3) . .
N2 C4 H4AB 125.7 . .
N3 C4 H4AB 125.7 . .
N1 C2 C1 110.3(3) . 2_666
N1 C2 H2AA 109.6 . .
C1 C2 H2AA 109.6 2_666 .
N1 C2 H2AB 109.6 . .
C1 C2 H2AB 109.6 2_666 .
H2AA C2 H2AB 108.1 . .
N1 C1 C2 109.4(3) . 2_666
N1 C1 H1AD 109.8 . .
C2 C1 H1AD 109.8 2_666 .
N1 C1 H1AC 109.8 . .
C2 C1 H1AC 109.8 2_666 .
H1AD C1 H1AC 108.2 . .
C5 C3 N2 107.2(3) . .
C5 C3 H2 130(2) . .
N2 C3 H2 122(2) . .
O5 P2 O6 115.16(13) . .
O5 P2 O7 108.36(13) . .
O6 P2 O7 111.55(13) . .
O5 P2 C7 108.17(13) . .
O6 P2 C7 107.39(13) . .
O7 P2 C7 105.75(13) . .
P1 O3 Zn1 139.08(13) . 2_675
C8 O9 Zn1 111.68(18) . 2_585
P2 O7 H7AA 109.5 . .
P2 O6 Zn1 129.74(13) . 2_675

loop_
_geom_bond_atom_site_label_1
_geom_bond_atom_site_label_2
_geom_bond_distance
_geom_bond_site_symmetry_2
Zn1 O2 1.957(2) .
Zn1 O6 1.990(2) 2_675
Zn1 O3 2.041(2) 2_675
Zn1 O8 2.045(2) .
Zn1 O9 2.128(2) 2_585
P1 O1 1.511(2) .
P1 O2 1.516(2) .
P1 O3 1.525(2) .
P1 C7 1.859(3) .
O4 C7 1.426(3) .
O4 H4AA 0.8200 .
O8 C8 1.257(4) .
C8 O9 1.251(3) .
C8 C8 1.532(6) 2_585
N3 C4 1.330(4) .
N3 C5 1.364(4) .
N3 C6 1.469(4) .
N1 C2 1.485(4) .
N1 C1 1.494(4) .
N1 H1AB 0.9000 .
N1 H1AA 0.9000 .
C7 C6 1.532(4) .
C7 P2 1.851(3) .
C6 H6AA 0.9700 .
C6 H6AB 0.9700 .
N2 C4 1.323(4) .
N2 C3 1.373(5) .
N2 H3 0.97(4) .
C5 C3 1.344(5) .
C5 H5AA 0.9300 .
C4 H4AB 0.9300 .
C2 C1 1.497(4) 2_666
C2 H2AA 0.9700 .
C2 H2AB 0.9700 .
C1 C2 1.497(4) 2_666
C1 H1AD 0.9700 .
C1 H1AC 0.9700 .
C3 H2 0.87(3) .
P2 O5 1.490(2) .
P2 O6 1.516(2) .
P2 O7 1.566(2) .
O3 Zn1 2.041(2) 2_675
O9 Zn1 2.128(2) 2_585
O7 H7AA 0.8200 .
O6 Zn1 1.990(2) 2_675

loop_
_geom_hbond_atom_site_label_D
_geom_hbond_atom_site_label_H
_geom_hbond_atom_site_label_A
_geom_hbond_distance_DH
_geom_hbond_distance_HA
_geom_hbond_distance_DA
_geom_hbond_angle_DHA
_geom_hbond_site_symmetry_A
O4 H4AA O6 0.82 2.02 2.722(3) 143.6 2_665
N1 H1AB O1 0.90 2.05 2.905(3) 157.5 .
N1 H1AB O4 0.90 2.26 2.802(3) 118.5 .
N1 H1AA O5 0.90 1.88 2.755(3) 164.3 2_665
O7 H7AA O3 0.82 1.81 2.615(3) 164.7 2_675
N2 H3 O1 0.97(4) 1.65(4) 2.620(4) 177(4) 2_576

loop_
_geom_torsion_atom_site_label_1
_geom_torsion_atom_site_label_2
_geom_torsion_atom_site_label_3
_geom_torsion_atom_site_label_4
_geom_torsion
_geom_torsion_site_symmetry_1
_geom_torsion_site_symmetry_4
O1 P1 O2 Zn1 136.52(16) . .
O3 P1 O2 Zn1 10.1(2) . .
C7 P1 O2 Zn1 -108.79(18) . .
O6 Zn1 O2 P1 -67.10(18) 2_675 .
O3 Zn1 O2 P1 29.46(18) 2_675 .
O8 Zn1 O2 P1 118.68(17) . .
O9 Zn1 O2 P1 -160.53(17) 2_585 .
O2 Zn1 O8 C8 91.1(2) . .
O6 Zn1 O8 C8 -81.4(2) 2_675 .
O3 Zn1 O8 C8 -171.6(2) 2_675 .
O9 Zn1 O8 C8 0.8(2) 2_585 .
Zn1 O8 C8 O9 179.8(3) . .
Zn1 O8 C8 C8 -1.2(4) . 2_585
O1 P1 C7 O4 -37.5(2) . .
O2 P1 C7 O4 -156.82(18) . .
O3 P1 C7 O4 80.7(2) . .
O1 P1 C7 C6 81.8(2) . .
O2 P1 C7 C6 -37.6(2) . .
O3 P1 C7 C6 -160.1(2) . .
O1 P1 C7 P2 -156.84(15) . .
O2 P1 C7 P2 83.85(18) . .
O3 P1 C7 P2 -38.66(19) . .
C4 N3 C6 C7 107.3(3) . .
C5 N3 C6 C7 -68.9(4) . .
O4 C7 C6 N3 58.8(3) . .
P2 C7 C6 N3 178.5(2) . .
P1 C7 C6 N3 -56.7(3) . .
C4 N3 C5 C3 0.1(4) . .
C6 N3 C5 C3 176.8(3) . .
C3 N2 C4 N3 0.7(4) . .
C5 N3 C4 N2 -0.5(4) . .
C6 N3 C4 N2 -177.3(3) . .
C1 N1 C2 C1 58.5(4) . 2_666
C2 N1 C1 C2 -58.0(4) . 2_666
N3 C5 C3 N2 0.3(4) . .
C4 N2 C3 C5 -0.6(4) . .
O4 C7 P2 O5 70.2(2) . .
C6 C7 P2 O5 -50.4(2) . .
P1 C7 P2 O5 -173.21(15) . .
O4 C7 P2 O6 -54.7(2) . .
C6 C7 P2 O6 -175.2(2) . .
P1 C7 P2 O6 61.92(19) . .
O4 C7 P2 O7 -173.92(19) . .
C6 C7 P2 O7 65.5(2) . .
P1 C7 P2 O7 -57.30(18) . .
O1 P1 O3 Zn1 118.62(19) . 2_675
O2 P1 O3 Zn1 -114.2(2) . 2_675
C7 P1 O3 Zn1 4.1(2) . 2_675
O8 C8 O9 Zn1 179.2(3) . 2_585
C8 C8 O9 Zn1 0.2(4) 2_585 2_585
O5 P2 O6 Zn1 -174.33(15) . 2_675
O7 P2 O6 Zn1 61.6(2) . 2_675
C7 P2 O6 Zn1 -53.8(2) . 2_675
